data_1551589
loop_
_publ_author_name
'TOYAMA, Mari'
'NAKAYASU, Toshifumi'
'NAGAO, Noriharu'

_publ_section_title
;
 Crystal Structure of
 (2-Picolinato)bis(2,2&#x2032;-bipyridine)ruthenium(II) Chloride
;
_journal_issue 0
_journal_name_full 'X-ray Structure Analysis Online'
_journal_page_first 11
_journal_paper_doi 10.2116/xraystruct.33.11
_journal_volume 33
_journal_year 2017
_chemical_formula_moiety 'C28 H26 Cl N6 O3.5 Ru'
_chemical_formula_sum 'C28 H26 Cl N6 O3.5 Ru'
_chemical_formula_weight 639.07
_space_group_crystal_system monoclinic
_space_group_IT_number 15
_space_group_name_Hall '-I 2ya'
_space_group_name_H-M_alt 'I 1 2/a 1'
_symmetry_space_group_name_Hall '-I 2ya'
_symmetry_space_group_name_H-M 'I 1 2/a 1'
_atom_sites_solution_hydrogens geom
_atom_sites_solution_primary direct
_atom_sites_solution_secondary difmap
_cell_angle_alpha 90.0000
_cell_angle_beta 98.0922(9)
_cell_angle_gamma 90.0000
_cell_formula_units_Z 8
_cell_length_a 15.40850(14)
_cell_length_b 13.07370(14)
_cell_length_c 27.3830(3)
_cell_measurement_reflns_used 10677
_cell_measurement_temperature 173
_cell_measurement_theta_max 73.39
_cell_measurement_theta_min 4.44
_cell_volume 5461.27(10)
_computing_cell_refinement 'CrysAlisPro 1.171.39.3a (Rigaku OD, 2015)'
_computing_data_collection 'CrysAlisPro 1.171.39.3a (Rigaku OD, 2015)'
_computing_data_reduction 'CrysAlisPro 1.171.39.3a (Rigaku OD, 2015)'
_computing_molecular_graphics 'CrystalStructure 4.2'
_computing_publication_material 'CrystalStructure 4.2 (Rigaku, 2015)'
_computing_structure_refinement 'SHELXL Version 2014/4 (Sheldrick, 2008)'
_computing_structure_solution 'Il Milione (Burla, et al., 2007)'
_diffrn_ambient_temperature 173
_diffrn_detector_area_resol_mean 5.811
_diffrn_measured_fraction_theta_full 0.999
_diffrn_measured_fraction_theta_max 0.998
_diffrn_measurement_device_type 'Rigaku XtaLAB P200'
_diffrn_measurement_method \w
_diffrn_radiation_type 'Cu K\a'
_diffrn_radiation_wavelength 1.54187
_diffrn_reflns_av_R_equivalents 0.0216
_diffrn_reflns_Laue_measured_fraction_full 0.999
_diffrn_reflns_Laue_measured_fraction_max 0.998
_diffrn_reflns_limit_h_max 16
_diffrn_reflns_limit_h_min -18
_diffrn_reflns_limit_k_max 15
_diffrn_reflns_limit_k_min -10
_diffrn_reflns_limit_l_max 32
_diffrn_reflns_limit_l_min -32
_diffrn_reflns_number 13230
_diffrn_reflns_point_group_measured_fraction_full 0.999
_diffrn_reflns_point_group_measured_fraction_max 0.998
_diffrn_reflns_theta_full 67.687
_diffrn_reflns_theta_max 68.234
_diffrn_reflns_theta_min 3.754
_diffrn_standards_number 0
_exptl_absorpt_coefficient_mu 5.921
_exptl_absorpt_correction_T_max 0.623
_exptl_absorpt_correction_T_min 0.495
_exptl_absorpt_correction_type multi-scan
_exptl_absorpt_process_details
;
CrysAlisPro 1.171.39.3a (Rigaku Oxford Diffraction, 2015)
Empirical absorption correction using spherical harmonics,
 implemented in SCALE3 ABSPACK scaling algorithm.
;
_exptl_crystal_colour red
_exptl_crystal_density_diffrn 1.554
_exptl_crystal_density_method 'not measured'
_exptl_crystal_description block
_exptl_crystal_F_000 2600.00
_exptl_crystal_size_max 0.180
_exptl_crystal_size_mid 0.180
_exptl_crystal_size_min 0.080
_refine_diff_density_max 0.92
_refine_diff_density_min -0.53
_refine_ls_extinction_method none
_refine_ls_goodness_of_fit_ref 1.044
_refine_ls_hydrogen_treatment mixed
_refine_ls_number_parameters 370
_refine_ls_number_reflns 5008
_refine_ls_number_restraints 0
_refine_ls_R_factor_all 0.0274
_refine_ls_R_factor_gt 0.0267
_refine_ls_shift/su_max 0.003
_refine_ls_structure_factor_coef Fsqd
_refine_ls_weighting_details 'w = 1/[\s^2^(Fo^2^)+(0.0386P)^2^+8.0738P] where P=(Fo^2^+2Fc^2^)/3'
_refine_ls_weighting_scheme calc
_refine_ls_wR_factor_gt 0.0709
_refine_ls_wR_factor_ref 0.0714
_reflns_Friedel_coverage 0.000
_reflns_number_gt 4856
_reflns_number_total 5008
_reflns_threshold_expression F^2^>2.0\s(F^2^)
_cod_data_source_file 33_11_2.txt
_cod_data_source_block Ru_pic_bpy2_Cl
_cod_database_code 1551589
_shelxl_version_number 2014/4

loop_
_space_group_symop_operation_xyz
'x, y, z'
'-x+1/2, y, -z'
'x+1/2, y+1/2, z+1/2'
'-x+1, y+1/2, -z+1/2'
'-x, -y, -z'
'x-1/2, -y, z'
'-x+1/2, -y+1/2, -z+1/2'
'x, -y+1/2, z+1/2'

loop_
_atom_site_label
_atom_site_type_symbol
_atom_site_fract_x
_atom_site_fract_y
_atom_site_fract_z
_atom_site_U_iso_or_equiv
_atom_site_adp_type
_atom_site_occupancy
_atom_site_site_symmetry_order
_atom_site_calc_flag
_atom_site_refinement_flags_posn
_atom_site_refinement_flags_adp
_atom_site_refinement_flags_occupancy
Ru1 Ru 0.59418(2) 0.86062(2) 0.35677(2) 0.02279(7) Uani 1 1 d . . .
Cl1 Cl 0.78454(5) 0.50449(5) 0.40860(2) 0.04429(15) Uani 1 1 d . . .
O1 O 0.72818(10) 0.88618(12) 0.37675(6) 0.0305(3) Uani 1 1 d . . .
O2 O 0.82303(11) 1.00134(17) 0.41337(9) 0.0569(6) Uani 1 1 d . . .
O3 O 0.85883(13) 0.72563(18) 0.39238(7) 0.0466(4) Uani 1 1 d . . .
H24 H 0.835(2) 0.670(3) 0.3986(12) 0.050(9) Uiso 1 1 d . . .
H25 H 0.813(3) 0.782(4) 0.3910(15) 0.093(13) Uiso 1 1 d . . .
O4 O 0.7500 0.3651(3) 0.5000 0.0728(11) Uani 1 2 d S T P
H26 H 0.746(3) 0.408(3) 0.5214(14) 0.084(14) Uiso 1 1 d . . .
N1 N 0.59808(11) 0.94608(14) 0.29413(7) 0.0258(4) Uani 1 1 d . . .
N2 N 0.61935(11) 0.74894(14) 0.30796(6) 0.0263(4) Uani 1 1 d . . .
N3 N 0.46327(11) 0.83266(14) 0.34412(6) 0.0254(4) Uani 1 1 d . . .
N4 N 0.57988(12) 0.76536(14) 0.41452(6) 0.0267(4) Uani 1 1 d . . .
N5 N 0.59169(11) 0.98655(14) 0.40205(7) 0.0279(4) Uani 1 1 d . . .
N6 N 0.42154(17) 0.8126(2) 0.18197(10) 0.0627(7) Uani 1 1 d . . .
C1 C 0.61330(13) 0.89219(17) 0.25363(8) 0.0255(4) Uani 1 1 d . . .
C2 C 0.61900(15) 0.94069(18) 0.20891(8) 0.0328(5) Uani 1 1 d . . .
H1 H 0.6310 0.9021 0.1812 0.039 Uiso 1 1 calc R U .
C3 C 0.60714(16) 1.0447(2) 0.20503(9) 0.0376(5) Uani 1 1 d . . .
H2 H 0.6111 1.0787 0.1748 0.045 Uiso 1 1 calc R U .
C4 C 0.58932(16) 1.09927(18) 0.24579(9) 0.0358(5) Uani 1 1 d . . .
H3 H 0.5796 1.1710 0.2437 0.043 Uiso 1 1 calc R U .
C5 C 0.58591(14) 1.04820(17) 0.28949(9) 0.0308(5) Uani 1 1 d . . .
H4 H 0.5746 1.0863 0.3175 0.037 Uiso 1 1 calc R U .
C6 C 0.62499(13) 0.78174(17) 0.26139(8) 0.0262(4) Uani 1 1 d . . .
C7 C 0.64280(15) 0.71509(18) 0.22495(8) 0.0328(5) Uani 1 1 d . . .
H5 H 0.6439 0.7391 0.1923 0.039 Uiso 1 1 calc R U .
C8 C 0.65905(16) 0.6135(2) 0.23628(10) 0.0370(5) Uani 1 1 d . . .
H6 H 0.6719 0.5669 0.2117 0.044 Uiso 1 1 calc R U .
C9 C 0.65640(16) 0.58046(18) 0.28400(9) 0.0355(5) Uani 1 1 d . . .
H7 H 0.6687 0.5112 0.2929 0.043 Uiso 1 1 calc R U .
C10 C 0.63564(16) 0.64955(17) 0.31848(9) 0.0315(5) Uani 1 1 d . . .
H8 H 0.6327 0.6262 0.3511 0.038 Uiso 1 1 calc R U .
C11 C 0.43063(14) 0.77213(16) 0.37771(8) 0.0272(4) Uani 1 1 d . . .
C12 C 0.34195(15) 0.74894(18) 0.37321(10) 0.0347(5) Uani 1 1 d . . .
H9 H 0.3202 0.7076 0.3973 0.042 Uiso 1 1 calc R U .
C13 C 0.28527(15) 0.78615(19) 0.33348(10) 0.0402(6) Uani 1 1 d . . .
H10 H 0.2244 0.7710 0.3300 0.048 Uiso 1 1 calc R U .
C14 C 0.31891(16) 0.84569(19) 0.29906(10) 0.0379(6) Uani 1 1 d . . .
H11 H 0.2815 0.8713 0.2712 0.045 Uiso 1 1 calc R U .
C15 C 0.40750(15) 0.86785(17) 0.30539(9) 0.0323(5) Uani 1 1 d . . .
H12 H 0.4299 0.9094 0.2816 0.039 Uiso 1 1 calc R U .
C16 C 0.49675(14) 0.73232(16) 0.41686(8) 0.0271(4) Uani 1 1 d . . .
C17 C 0.47876(16) 0.66375(18) 0.45286(8) 0.0327(5) Uani 1 1 d . . .
H13 H 0.4205 0.6408 0.4539 0.039 Uiso 1 1 calc R U .
C18 C 0.54699(18) 0.62933(18) 0.48729(9) 0.0355(5) Uani 1 1 d . . .
H14 H 0.5360 0.5824 0.5122 0.043 Uiso 1 1 calc R U .
C19 C 0.63066(17) 0.6636(2) 0.48519(8) 0.0361(5) Uani 1 1 d . . .
H15 H 0.6780 0.6410 0.5087 0.043 Uiso 1 1 calc R U .
C20 C 0.64508(15) 0.73092(19) 0.44868(8) 0.0328(5) Uani 1 1 d . . .
H16 H 0.7031 0.7541 0.4474 0.039 Uiso 1 1 calc R U .
C21 C 0.67214(14) 1.02757(18) 0.41637(8) 0.0293(5) Uani 1 1 d . . .
C22 C 0.68327(17) 1.1164(2) 0.44356(9) 0.0382(5) Uani 1 1 d . . .
H17 H 0.7402 1.1444 0.4525 0.046 Uiso 1 1 calc R U .
C23 C 0.61094(18) 1.1644(2) 0.45776(10) 0.0462(6) Uani 1 1 d . . .
H18 H 0.6172 1.2256 0.4766 0.055 Uiso 1 1 calc R U .
C24 C 0.52935(19) 1.1216(2) 0.44388(11) 0.0467(6) Uani 1 1 d . . .
H19 H 0.4786 1.1528 0.4534 0.056 Uiso 1 1 calc R U .
C25 C 0.52180(15) 1.0331(2) 0.41612(9) 0.0360(5) Uani 1 1 d . . .
H20 H 0.4653 1.0043 0.4067 0.043 Uiso 1 1 calc R U .
C26 C 0.74859(14) 0.96934(19) 0.40134(9) 0.0341(5) Uani 1 1 d . . .
C27 C 0.43269(19) 0.8554(2) 0.14746(11) 0.0438(6) Uani 1 1 d . . .
C28 C 0.4485(2) 0.9111(3) 0.10371(11) 0.0538(7) Uani 1 1 d . . .
H21A H 0.3928 0.9220 0.0823 0.065 Uiso 1 1 calc R U .
H22B H 0.4881 0.8715 0.0860 0.065 Uiso 1 1 calc R U .
H23C H 0.4753 0.9773 0.1134 0.065 Uiso 1 1 calc R U .

loop_
_atom_site_aniso_label
_atom_site_aniso_U_11
_atom_site_aniso_U_22
_atom_site_aniso_U_33
_atom_site_aniso_U_23
_atom_site_aniso_U_13
_atom_site_aniso_U_12
Ru1 0.01877(10) 0.02435(11) 0.02540(10) 0.00183(5) 0.00363(7) -0.00070(5)
Cl1 0.0551(4) 0.0354(3) 0.0415(3) -0.0040(2) 0.0039(3) 0.0072(3)
O1 0.0218(7) 0.0329(8) 0.0371(8) 0.0010(7) 0.0048(6) 0.0018(6)
O2 0.0197(8) 0.0596(13) 0.0903(15) -0.0212(11) 0.0043(9) -0.0061(8)
O3 0.0473(11) 0.0451(11) 0.0484(11) 0.0053(9) 0.0109(8) 0.0068(10)
O4 0.115(3) 0.0424(19) 0.061(2) 0.000 0.012(2) 0.000
N1 0.0195(8) 0.0261(9) 0.0315(9) 0.0018(7) 0.0018(7) -0.0018(7)
N2 0.0218(8) 0.0273(9) 0.0294(9) 0.0027(7) 0.0024(7) -0.0007(7)
N3 0.0224(9) 0.0237(9) 0.0297(9) -0.0019(7) 0.0025(7) 0.0003(7)
N4 0.0250(9) 0.0298(9) 0.0254(9) -0.0013(7) 0.0046(7) 0.0002(7)
N5 0.0218(9) 0.0317(10) 0.0303(9) 0.0007(7) 0.0040(7) -0.0013(7)
N6 0.0478(14) 0.080(2) 0.0593(16) 0.0166(15) 0.0022(12) -0.0219(14)
C1 0.0192(9) 0.0283(11) 0.0291(10) 0.0024(9) 0.0033(8) -0.0017(8)
C2 0.0314(11) 0.0359(13) 0.0314(11) 0.0040(9) 0.0056(9) -0.0034(10)
C3 0.0381(13) 0.0381(13) 0.0357(12) 0.0135(10) 0.0023(10) -0.0054(10)
C4 0.0346(12) 0.0255(12) 0.0458(13) 0.0079(10) 0.0004(10) -0.0029(9)
C5 0.0276(11) 0.0254(11) 0.0388(12) 0.0015(9) 0.0023(9) -0.0020(9)
C6 0.0209(10) 0.0289(11) 0.0288(10) 0.0029(8) 0.0032(8) -0.0021(8)
C7 0.0334(12) 0.0341(12) 0.0317(11) 0.0003(9) 0.0071(9) -0.0028(10)
C8 0.0369(13) 0.0327(12) 0.0428(13) -0.0078(10) 0.0106(10) -0.0021(10)
C9 0.0357(12) 0.0254(11) 0.0457(13) 0.0020(10) 0.0072(10) 0.0023(9)
C10 0.0315(12) 0.0278(11) 0.0348(12) 0.0048(9) 0.0037(9) 0.0014(9)
C11 0.0270(10) 0.0206(10) 0.0352(11) -0.0050(8) 0.0088(9) -0.0021(8)
C12 0.0261(11) 0.0271(11) 0.0525(14) -0.0004(10) 0.0110(10) -0.0028(9)
C13 0.0213(11) 0.0331(13) 0.0652(16) -0.0018(11) 0.0025(10) -0.0030(9)
C14 0.0251(12) 0.0331(12) 0.0528(15) 0.0015(11) -0.0038(10) -0.0001(9)
C15 0.0263(11) 0.0302(12) 0.0393(13) 0.0014(9) 0.0003(10) -0.0006(9)
C16 0.0278(11) 0.0256(10) 0.0294(10) -0.0045(8) 0.0088(8) -0.0014(8)
C17 0.0346(12) 0.0312(12) 0.0347(12) -0.0023(10) 0.0129(9) -0.0064(10)
C18 0.0477(15) 0.0338(12) 0.0269(11) 0.0033(9) 0.0119(10) -0.0042(10)
C19 0.0406(13) 0.0397(13) 0.0278(11) 0.0042(10) 0.0041(10) 0.0012(11)
C20 0.0291(11) 0.0404(13) 0.0284(11) 0.0042(9) 0.0026(9) -0.0007(10)
C21 0.0221(10) 0.0356(12) 0.0297(11) 0.0005(9) 0.0014(8) -0.0027(9)
C22 0.0322(12) 0.0412(13) 0.0398(13) -0.0072(11) 0.0001(10) -0.0056(11)
C23 0.0442(15) 0.0446(15) 0.0491(15) -0.0165(12) 0.0041(12) 0.0008(12)
C24 0.0373(14) 0.0513(16) 0.0523(16) -0.0153(13) 0.0089(12) 0.0067(12)
C25 0.0215(10) 0.0411(13) 0.0456(13) -0.0070(11) 0.0049(9) 0.0024(10)
C26 0.0233(11) 0.0373(13) 0.0414(12) 0.0015(10) 0.0039(9) -0.0013(9)
C27 0.0333(13) 0.0494(16) 0.0483(16) 0.0013(12) 0.0044(11) -0.0082(11)
C28 0.0528(17) 0.0604(19) 0.0493(16) 0.0093(14) 0.0113(13) -0.0013(14)

loop_
_atom_type_symbol
_atom_type_description
_atom_type_scat_dispersion_real
_atom_type_scat_dispersion_imag
_atom_type_scat_source
C C 0.0181 0.0091
;
International Tables for Crystallography
(Vol. C, Tables 4.2.6.8 and 6.1.1.4)
;
H H 0.0000 0.0000
;
International Tables for Crystallography
(Vol. C, Table 6.1.1.4)
;
Cl Cl 0.3639 0.7018
;
International Tables for Crystallography
(Vol. C, Tables 4.2.6.8 and 6.1.1.4)
;
N N 0.0311 0.0180
;
International Tables for Crystallography
(Vol. C, Tables 4.2.6.8 and 6.1.1.4)
;
O O 0.0492 0.0322
;
International Tables for Crystallography
(Vol. C, Tables 4.2.6.8 and 6.1.1.4)
;
Ru Ru 0.0552 3.2960
;
International Tables for Crystallography
(Vol. C, Tables 4.2.6.8 and 6.1.1.4)
;

loop_
_geom_angle_atom_site_label_1
_geom_angle_atom_site_label_2
_geom_angle_atom_site_label_3
_geom_angle
N3 Ru1 N4 79.06(7)
N3 Ru1 N2 92.01(7)
N4 Ru1 N2 96.95(7)
N3 Ru1 N1 95.77(7)
N4 Ru1 N1 173.52(7)
N2 Ru1 N1 79.22(7)
N3 Ru1 N5 98.27(7)
N4 Ru1 N5 90.46(7)
N2 Ru1 N5 168.32(7)
N1 Ru1 N5 94.18(7)
N3 Ru1 O1 174.59(6)
N4 Ru1 O1 96.02(7)
N2 Ru1 O1 90.80(7)
N1 Ru1 O1 89.30(6)
N5 Ru1 O1 79.41(7)
C26 O1 Ru1 115.46(14)
H24 O3 H25 108(3)
C5 N1 C1 118.16(19)
C5 N1 Ru1 126.55(15)
C1 N1 Ru1 115.28(14)
C10 N2 C6 118.06(19)
C10 N2 Ru1 126.40(15)
C6 N2 Ru1 115.41(14)
C15 N3 C11 118.32(19)
C15 N3 Ru1 125.48(15)
C11 N3 Ru1 116.20(14)
C20 N4 C16 118.34(19)
C20 N4 Ru1 125.95(15)
C16 N4 Ru1 115.67(14)
C25 N5 C21 118.4(2)
C25 N5 Ru1 128.20(15)
C21 N5 Ru1 113.28(14)
N1 C1 C2 121.3(2)
N1 C1 C6 115.02(18)
C2 C1 C6 123.6(2)
C3 C2 C1 119.6(2)
C3 C2 H1 120.2
C1 C2 H1 120.2
C2 C3 C4 119.2(2)
C2 C3 H2 120.4
C4 C3 H2 120.4
C5 C4 C3 119.1(2)
C5 C4 H3 120.5
C3 C4 H3 120.5
N1 C5 C4 122.6(2)
N1 C5 H4 118.7
C4 C5 H4 118.7
N2 C6 C7 121.6(2)
N2 C6 C1 115.06(18)
C7 C6 C1 123.3(2)
C8 C7 C6 119.6(2)
C8 C7 H5 120.2
C6 C7 H5 120.2
C7 C8 C9 119.0(2)
C7 C8 H6 120.5
C9 C8 H6 120.5
C10 C9 C8 119.0(2)
C10 C9 H7 120.5
C8 C9 H7 120.5
N2 C10 C9 122.7(2)
N2 C10 H8 118.6
C9 C10 H8 118.6
N3 C11 C12 121.3(2)
N3 C11 C16 114.54(18)
C12 C11 C16 124.1(2)
C13 C12 C11 119.8(2)
C13 C12 H9 120.1
C11 C12 H9 120.1
C14 C13 C12 118.6(2)
C14 C13 H10 120.7
C12 C13 H10 120.7
C13 C14 C15 119.5(2)
C13 C14 H11 120.3
C15 C14 H11 120.3
N3 C15 C14 122.4(2)
N3 C15 H12 118.8
C14 C15 H12 118.8
N4 C16 C17 121.4(2)
N4 C16 C11 114.47(19)
C17 C16 C11 124.1(2)
C18 C17 C16 119.0(2)
C18 C17 H13 120.5
C16 C17 H13 120.5
C19 C18 C17 119.5(2)
C19 C18 H14 120.2
C17 C18 H14 120.2
C20 C19 C18 119.2(2)
C20 C19 H15 120.4
C18 C19 H15 120.4
N4 C20 C19 122.5(2)
N4 C20 H16 118.8
C19 C20 H16 118.8
N5 C21 C22 121.9(2)
N5 C21 C26 116.0(2)
C22 C21 C26 122.1(2)
C21 C22 C23 119.4(2)
C21 C22 H17 120.3
C23 C22 H17 120.3
C24 C23 C22 118.5(2)
C24 C23 H18 120.7
C22 C23 H18 120.7
C23 C24 C25 119.7(2)
C23 C24 H19 120.2
C25 C24 H19 120.2
N5 C25 C24 122.0(2)
N5 C25 H20 119.0
C24 C25 H20 119.0
O2 C26 O1 125.3(2)
O2 C26 C21 119.6(2)
O1 C26 C21 115.10(19)
N6 C27 C28 178.9(3)
C27 C28 H21A 109.5
C27 C28 H22B 109.5
H21A C28 H22B 109.5
C27 C28 H23C 109.5
H21A C28 H23C 109.5
H22B C28 H23C 109.5

loop_
_geom_bond_atom_site_label_1
_geom_bond_atom_site_label_2
_geom_bond_distance
Ru1 N3 2.0312(17)
Ru1 N4 2.0490(18)
Ru1 N2 2.0529(18)
Ru1 N1 2.0549(18)
Ru1 N5 2.0648(19)
Ru1 O1 2.0872(15)
O1 C26 1.294(3)
O2 C26 1.222(3)
O3 H24 0.85(4)
O3 H25 1.02(5)
O4 H26 0.82(4)
N1 C5 1.352(3)
N1 C1 1.362(3)
N2 C10 1.347(3)
N2 C6 1.360(3)
N3 C15 1.348(3)
N3 C11 1.362(3)
N4 C20 1.350(3)
N4 C16 1.362(3)
N5 C25 1.340(3)
N5 C21 1.357(3)
N6 C27 1.132(4)
C1 C2 1.393(3)
C1 C6 1.467(3)
C2 C3 1.374(4)
C2 H1 0.9500
C3 C4 1.385(4)
C3 H2 0.9500
C4 C5 1.378(3)
C4 H3 0.9500
C5 H4 0.9500
C6 C7 1.381(3)
C7 C8 1.379(3)
C7 H5 0.9500
C8 C9 1.382(4)
C8 H6 0.9500
C9 C10 1.376(3)
C9 H7 0.9500
C10 H8 0.9500
C11 C12 1.388(3)
C11 C16 1.467(3)
C12 C13 1.384(4)
C12 H9 0.9500
C13 C14 1.379(4)
C13 H10 0.9500
C14 C15 1.382(3)
C14 H11 0.9500
C15 H12 0.9500
C16 C17 1.389(3)
C17 C18 1.385(4)
C17 H13 0.9500
C18 C19 1.374(4)
C18 H14 0.9500
C19 C20 1.373(3)
C19 H15 0.9500
C20 H16 0.9500
C21 C22 1.377(3)
C21 C26 1.508(3)
C22 C23 1.382(4)
C22 H17 0.9500
C23 C24 1.380(4)
C23 H18 0.9500
C24 C25 1.380(4)
C24 H19 0.9500
C25 H20 0.9500
C27 C28 1.451(4)
C28 H21A 0.9800
C28 H22B 0.9800
C28 H23C 0.9800

loop_
_geom_hbond_atom_site_label_D
_geom_hbond_atom_site_label_H
_geom_hbond_atom_site_label_A
_geom_hbond_site_symmetry_H
_geom_hbond_site_symmetry_A
_geom_hbond_distance_DA
_geom_hbond_distance_DH
_geom_hbond_distance_HA
_geom_hbond_angle_DHA
_geom_hbond_publ_flag
O3 H24 Cl1 . . 3.164(2) 0.852 2.320 170.8 no
O3 H25 O1 . . 2.898(3) 1.015 1.892 170.3 no
O4 H26 Cl1 . 2_656 3.201(2) 0.819 2.397 167.1 no
O4 H26 Cl1 2_656 . 3.201(2) 0.819 2.397 167.1 no

loop_
_geom_torsion_atom_site_label_1
_geom_torsion_atom_site_label_2
_geom_torsion_atom_site_label_3
_geom_torsion_atom_site_label_4
_geom_torsion
C5 N1 C1 C2 2.0(3)
Ru1 N1 C1 C2 -178.97(16)
C5 N1 C1 C6 -179.42(18)
Ru1 N1 C1 C6 -0.4(2)
N1 C1 C2 C3 -1.5(3)
C6 C1 C2 C3 -180.0(2)
C1 C2 C3 C4 -0.3(3)
C2 C3 C4 C5 1.5(4)
C1 N1 C5 C4 -0.7(3)
Ru1 N1 C5 C4 -179.69(17)
C3 C4 C5 N1 -1.0(3)
C10 N2 C6 C7 3.0(3)
Ru1 N2 C6 C7 179.12(16)
C10 N2 C6 C1 -175.36(19)
Ru1 N2 C6 C1 0.8(2)
N1 C1 C6 N2 -0.3(3)
C2 C1 C6 N2 178.31(19)
N1 C1 C6 C7 -178.59(19)
C2 C1 C6 C7 0.0(3)
N2 C6 C7 C8 -2.8(3)
C1 C6 C7 C8 175.4(2)
C6 C7 C8 C9 0.5(4)
C7 C8 C9 C10 1.5(4)
C6 N2 C10 C9 -0.9(3)
Ru1 N2 C10 C9 -176.56(17)
C8 C9 C10 N2 -1.3(4)
C15 N3 C11 C12 -1.6(3)
Ru1 N3 C11 C12 179.14(16)
C15 N3 C11 C16 176.43(19)
Ru1 N3 C11 C16 -2.8(2)
N3 C11 C12 C13 1.2(3)
C16 C11 C12 C13 -176.7(2)
C11 C12 C13 C14 0.1(4)
C12 C13 C14 C15 -0.9(4)
C11 N3 C15 C14 0.8(3)
Ru1 N3 C15 C14 179.95(18)
C13 C14 C15 N3 0.5(4)
C20 N4 C16 C17 -0.9(3)
Ru1 N4 C16 C17 177.00(16)
C20 N4 C16 C11 -178.83(19)
Ru1 N4 C16 C11 -0.9(2)
N3 C11 C16 N4 2.4(3)
C12 C11 C16 N4 -179.6(2)
N3 C11 C16 C17 -175.4(2)
C12 C11 C16 C17 2.6(3)
N4 C16 C17 C18 0.6(3)
C11 C16 C17 C18 178.3(2)
C16 C17 C18 C19 0.1(4)
C17 C18 C19 C20 -0.5(4)
C16 N4 C20 C19 0.5(3)
Ru1 N4 C20 C19 -177.18(18)
C18 C19 C20 N4 0.2(4)
C25 N5 C21 C22 -1.8(3)
Ru1 N5 C21 C22 175.02(18)
C25 N5 C21 C26 177.4(2)
Ru1 N5 C21 C26 -5.8(2)
N5 C21 C22 C23 1.4(4)
C26 C21 C22 C23 -177.7(2)
C21 C22 C23 C24 -0.3(4)
C22 C23 C24 C25 -0.5(5)
C21 N5 C25 C24 1.0(4)
Ru1 N5 C25 C24 -175.3(2)
C23 C24 C25 N5 0.2(4)
Ru1 O1 C26 O2 -174.6(2)
Ru1 O1 C26 C21 6.6(3)
N5 C21 C26 O2 -179.3(2)
C22 C21 C26 O2 -0.2(4)
N5 C21 C26 O1 -0.5(3)
C22 C21 C26 O1 178.6(2)
